data_7234603
loop_
_publ_author_name
'Bosch, Eric'
'Kruse, Samantha J.'
'Reinheimer, Eric W.'
'Rath, Nigam P.'
'Groeneman, Ryan H.'

_publ_section_title
;
 Regioselective [2 + 2] cycloaddition reaction within a pair of
 polymorphic co-crystals based upon halogen bonding interactions
;
_journal_issue 43
_journal_name_full CrystEngComm
_journal_page_first 6671
_journal_paper_doi 10.1039/C9CE01379B
_journal_volume 21
_journal_year 2019
_chemical_formula_moiety 'C13 H11 N, 0.5(C6 Cl4 I2)'
_chemical_formula_sum 'C16 H11 Cl2 I N'
_chemical_formula_weight 415.06
_space_group_crystal_system triclinic
_space_group_IT_number 2
_space_group_name_Hall '-P 1'
_space_group_name_H-M_alt 'P -1'
_symmetry_space_group_name_Hall '-P 1'
_symmetry_space_group_name_H-M 'P -1'
_atom_sites_solution_hydrogens geom
_atom_sites_solution_primary dual
_atom_sites_solution_secondary difmap
_audit_creation_method SHELXL-2018/3
_audit_update_record
;
2019-10-04 deposited with the CCDC.    2019-10-14 downloaded from the CCDC.
;
_cell_angle_alpha 83.6745(16)
_cell_angle_beta 82.3392(14)
_cell_angle_gamma 77.1630(14)
_cell_formula_units_Z 2
_cell_length_a 5.7219(2)
_cell_length_b 11.2301(4)
_cell_length_c 12.2908(4)
_cell_measurement_reflns_used 3585
_cell_measurement_temperature 250(2)
_cell_measurement_theta_max 27.46
_cell_measurement_theta_min 2.61
_cell_volume 760.51(5)
_computing_cell_refinement 'SAINT V8.34A (Bruker AXS Inc., 2013)'
_computing_data_collection 'Bruker APEX2'
_computing_data_reduction 'SAINT V8.34A (Bruker AXS Inc., 2013)'
_computing_molecular_graphics 'Bruker SHELXTL'
_computing_publication_material 'APEX3 v2018.7--RC8 (Bruker AXS, 2018)'
_computing_structure_refinement 'SHELXL-2018/3 (Sheldrick, 2018)'
_computing_structure_solution 'SHELXT-2014 (Sheldrick, 2008)'
_diffrn_ambient_temperature 250(2)
_diffrn_detector_area_resol_mean 7.41
_diffrn_measured_fraction_theta_full 0.991
_diffrn_measured_fraction_theta_max 0.991
_diffrn_measurement_device_type 'Bruker D8 VENTURE'
_diffrn_measurement_method '\w and \f scans'
_diffrn_radiation_type MoK\a
_diffrn_radiation_wavelength 0.71073
_diffrn_reflns_av_R_equivalents 0.0434
_diffrn_reflns_av_unetI/netI 0.0522
_diffrn_reflns_Laue_measured_fraction_full 0.991
_diffrn_reflns_Laue_measured_fraction_max 0.991
_diffrn_reflns_limit_h_max 7
_diffrn_reflns_limit_h_min -7
_diffrn_reflns_limit_k_max 14
_diffrn_reflns_limit_k_min -14
_diffrn_reflns_limit_l_max 15
_diffrn_reflns_limit_l_min -15
_diffrn_reflns_number 9468
_diffrn_reflns_point_group_measured_fraction_full 0.991
_diffrn_reflns_point_group_measured_fraction_max 0.991
_diffrn_reflns_theta_full 25.242
_diffrn_reflns_theta_max 27.510
_diffrn_reflns_theta_min 2.404
_diffrn_source 'microfocus sealed tube'
_exptl_absorpt_coefficient_mu 2.445
_exptl_absorpt_correction_T_max 0.5629
_exptl_absorpt_correction_T_min 0.4923
_exptl_absorpt_correction_type multi-scan
_exptl_absorpt_process_details 'SADABS V2016/2 (Bruker AXS Inc.)'
_exptl_crystal_colour colourless
_exptl_crystal_density_diffrn 1.813
_exptl_crystal_density_method 'not measured'
_exptl_crystal_description plate
_exptl_crystal_F_000 402
_exptl_crystal_size_max 0.098
_exptl_crystal_size_mid 0.089
_exptl_crystal_size_min 0.032
_refine_diff_density_max 0.477
_refine_diff_density_min -0.558
_refine_diff_density_rms 0.109
_refine_ls_extinction_method none
_refine_ls_goodness_of_fit_ref 1.061
_refine_ls_hydrogen_treatment constr
_refine_ls_matrix_type full
_refine_ls_number_parameters 188
_refine_ls_number_reflns 3477
_refine_ls_number_restraints 11
_refine_ls_restrained_S_all 1.059
_refine_ls_R_factor_all 0.0539
_refine_ls_R_factor_gt 0.0361
_refine_ls_shift/su_max 0.001
_refine_ls_shift/su_mean 0.000
_refine_ls_structure_factor_coef Fsqd
_refine_ls_weighting_details 'w=1/[\s^2^(Fo^2^)+(0.0186P)^2^+0.8226P] where P=(Fo^2^+2Fc^2^)/3'
_refine_ls_weighting_scheme calc
_refine_ls_wR_factor_gt 0.0646
_refine_ls_wR_factor_ref 0.0796
_reflns_Friedel_coverage 0.000
_reflns_number_gt 2794
_reflns_number_total 3477
_reflns_threshold_expression 'I > 2\s(I)'
_cod_data_source_file c9ce01379b2.cif
_cod_data_source_block r11319-250K
_cod_depositor_comments 'Adding full bibliography for 7234601--7234605.cif.'
_cod_database_code 7234603
_shelx_shelxl_version_number 2018/3
_shelx_space_group_comment
; 
The symmetry employed for this shelxl refinement is uniquely defined 
by the following loop, which should always be used as a source of 
symmetry information in preference to the above space-group names. 
They are only intended as comments. 
;
_shelx_estimated_absorpt_t_min 0.796
_shelx_estimated_absorpt_t_max 0.926

loop_
_space_group_symop_operation_xyz
'x, y, z'
'-x, -y, -z'

loop_
_atom_site_label
_atom_site_type_symbol
_atom_site_fract_x
_atom_site_fract_y
_atom_site_fract_z
_atom_site_U_iso_or_equiv
_atom_site_adp_type
_atom_site_occupancy
_atom_site_site_symmetry_order
_atom_site_calc_flag
_atom_site_refinement_flags_posn
_atom_site_refinement_flags_adp
_atom_site_refinement_flags_occupancy
_atom_site_disorder_assembly
_atom_site_disorder_group
I1 I 0.51063(5) 0.28136(3) 0.90618(2) 0.04384(11) Uani 1 1 d . . . . .
Cl1 Cl 0.3720(2) 0.57948(11) 0.81348(10) 0.0542(3) Uani 1 1 d . . . . .
Cl2 Cl 0.0787(2) 0.23381(10) 1.10997(9) 0.0494(3) Uani 1 1 d . . . . .
C14 C 0.1665(7) 0.5330(4) 0.9168(3) 0.0360(9) Uani 1 1 d . . . . .
C15 C 0.2085(7) 0.4125(4) 0.9638(3) 0.0343(9) Uani 1 1 d . . . . .
C16 C 0.0383(7) 0.3821(4) 1.0480(3) 0.0340(9) Uani 1 1 d . . . . .
N1 N -0.1004(6) 1.0951(4) 0.8153(3) 0.0503(10) Uani 1 1 d . . . . .
C1 C 0.1030(8) 1.0550(5) 0.8585(4) 0.0514(12) Uani 1 1 d . . . . .
H1 H 0.112866 1.080056 0.927896 0.062 Uiso 1 1 calc R U . . .
C2 C 0.3029(8) 0.9790(4) 0.8100(4) 0.0504(12) Uani 1 1 d . . . . .
H2 H 0.442709 0.953305 0.846108 0.060 Uiso 1 1 calc R U . . .
C3 C 0.2962(7) 0.9407(4) 0.7072(4) 0.0429(10) Uani 1 1 d D . . . .
C4 C 0.0827(8) 0.9821(4) 0.6609(4) 0.0497(11) Uani 1 1 d . . . . .
H4 H 0.066992 0.958655 0.591546 0.060 Uiso 1 1 calc R U . . .
C5 C -0.1070(8) 1.0579(5) 0.7169(4) 0.0554(13) Uani 1 1 d . . . . .
H5 H -0.250200 1.085075 0.683509 0.066 Uiso 1 1 calc R U . . .
C8 C 0.7675(7) 0.7457(4) 0.5055(4) 0.0429(11) Uani 1 1 d D . . . .
C9 C 0.9752(8) 0.6988(4) 0.5571(4) 0.0490(11) Uani 1 1 d . . . . .
H9 H 0.979395 0.715481 0.630008 0.059 Uiso 1 1 calc R U . . .
C10 C 1.1746(8) 0.6280(5) 0.5020(5) 0.0571(13) Uani 1 1 d . . . . .
H10 H 1.313911 0.597031 0.537566 0.069 Uiso 1 1 calc R U . . .
C11 C 1.1714(9) 0.6027(5) 0.3965(5) 0.0580(14) Uani 1 1 d . . . . .
H11 H 1.308872 0.555328 0.359151 0.070 Uiso 1 1 calc R U . . .
C12 C 0.9678(10) 0.6462(5) 0.3448(4) 0.0594(14) Uani 1 1 d . . . . .
H12 H 0.964370 0.627384 0.272473 0.071 Uiso 1 1 calc R U . . .
C13 C 0.7671(8) 0.7180(4) 0.3990(4) 0.0517(12) Uani 1 1 d . . . . .
H13 H 0.628585 0.748212 0.362655 0.062 Uiso 1 1 calc R U . . .
C6 C 0.5140(7) 0.8588(4) 0.6574(4) 0.0434(13) Uani 0.919(7) 1 d D . P A 1
H6 H 0.638717 0.827558 0.701978 0.052 Uiso 0.919(7) 1 calc R U P A 1
C7 C 0.5482(7) 0.8259(4) 0.5561(4) 0.0415(12) Uani 0.919(7) 1 d D . P A 1
H7 H 0.422258 0.856107 0.512001 0.050 Uiso 0.919(7) 1 calc R U P A 1
C6A C 0.414(6) 0.880(3) 0.6074(15) 0.0434(13) Uani 0.081(7) 1 d D . P A 2
H6A H 0.332403 0.895243 0.544263 0.052 Uiso 0.081(7) 1 calc R U P A 2
C7A C 0.628(6) 0.806(3) 0.6020(16) 0.0415(12) Uani 0.081(7) 1 d D . P A 2
H7A H 0.701640 0.789688 0.667578 0.050 Uiso 0.081(7) 1 calc R U P A 2

loop_
_atom_site_aniso_label
_atom_site_aniso_U_11
_atom_site_aniso_U_22
_atom_site_aniso_U_33
_atom_site_aniso_U_23
_atom_site_aniso_U_13
_atom_site_aniso_U_12
I1 0.03483(15) 0.04547(18) 0.04594(19) -0.01260(12) 0.00143(11) 0.00350(11)
Cl1 0.0523(6) 0.0537(7) 0.0480(7) -0.0051(5) 0.0194(5) -0.0075(5)
Cl2 0.0584(7) 0.0384(6) 0.0430(6) 0.0007(5) 0.0024(5) 0.0005(5)
C14 0.037(2) 0.042(2) 0.028(2) -0.0121(17) 0.0027(16) -0.0048(17)
C15 0.0312(19) 0.040(2) 0.029(2) -0.0121(17) -0.0025(15) 0.0014(17)
C16 0.038(2) 0.034(2) 0.028(2) -0.0073(16) -0.0049(16) -0.0022(17)
N1 0.039(2) 0.047(2) 0.057(3) -0.0104(19) 0.0108(18) 0.0002(17)
C1 0.053(3) 0.059(3) 0.042(3) -0.019(2) 0.011(2) -0.014(2)
C2 0.041(2) 0.055(3) 0.053(3) -0.008(2) -0.006(2) -0.003(2)
C3 0.039(2) 0.038(2) 0.047(3) -0.0054(19) 0.0071(19) -0.0060(18)
C4 0.055(3) 0.052(3) 0.041(3) -0.012(2) -0.008(2) -0.004(2)
C5 0.041(2) 0.059(3) 0.062(3) -0.005(3) -0.011(2) 0.002(2)
C8 0.038(2) 0.036(2) 0.049(3) -0.0066(19) 0.0090(19) -0.0037(18)
C9 0.048(3) 0.050(3) 0.049(3) -0.013(2) -0.001(2) -0.007(2)
C10 0.037(2) 0.060(3) 0.069(4) -0.007(3) 0.000(2) 0.000(2)
C11 0.045(3) 0.054(3) 0.066(4) -0.014(3) 0.014(2) 0.001(2)
C12 0.071(3) 0.060(3) 0.048(3) -0.017(2) 0.005(3) -0.016(3)
C13 0.046(3) 0.053(3) 0.054(3) -0.011(2) -0.007(2) -0.002(2)
C6 0.036(3) 0.044(3) 0.048(3) -0.005(2) -0.005(2) -0.001(2)
C7 0.039(3) 0.040(3) 0.041(3) -0.006(2) -0.004(2) 0.002(2)
C6A 0.036(3) 0.044(3) 0.048(3) -0.005(2) -0.005(2) -0.001(2)
C7A 0.039(3) 0.040(3) 0.041(3) -0.006(2) -0.004(2) 0.002(2)

loop_
_atom_type_symbol
_atom_type_description
_atom_type_scat_dispersion_real
_atom_type_scat_dispersion_imag
_atom_type_scat_source
C C 0.0033 0.0016 'International Tables Vol C Tables 4.2.6.8 and 6.1.1.4'
H H 0.0000 0.0000 'International Tables Vol C Tables 4.2.6.8 and 6.1.1.4'
Cl Cl 0.1484 0.1585 'International Tables Vol C Tables 4.2.6.8 and 6.1.1.4'
I I -0.4742 1.8119 'International Tables Vol C Tables 4.2.6.8 and 6.1.1.4'
N N 0.0061 0.0033 'International Tables Vol C Tables 4.2.6.8 and 6.1.1.4'

loop_
_geom_angle_atom_site_label_1
_geom_angle_atom_site_label_2
_geom_angle_atom_site_label_3
_geom_angle
_geom_angle_site_symmetry_1
_geom_angle_site_symmetry_3
C15 C14 C16 121.1(4) . 2_567
C15 C14 Cl1 120.1(3) . .
C16 C14 Cl1 118.8(3) 2_567 .
C14 C15 C16 117.1(3) . .
C14 C15 I1 121.3(3) . .
C16 C15 I1 121.6(3) . .
C14 C16 C15 121.9(4) 2_567 .
C14 C16 Cl2 118.6(3) 2_567 .
C15 C16 Cl2 119.5(3) . .
C1 N1 C5 115.7(4) . .
N1 C1 C2 125.0(5) . .
N1 C1 H1 117.5 . .
C2 C1 H1 117.5 . .
C1 C2 C3 119.2(4) . .
C1 C2 H2 120.4 . .
C3 C2 H2 120.4 . .
C4 C3 C2 116.4(4) . .
C4 C3 C6 125.7(4) . .
C2 C3 C6 117.9(4) . .
C4 C3 C6A 91.7(13) . .
C2 C3 C6A 151.6(14) . .
C5 C4 C3 119.6(4) . .
C5 C4 H4 120.2 . .
C3 C4 H4 120.2 . .
N1 C5 C4 124.1(4) . .
N1 C5 H5 117.9 . .
C4 C5 H5 117.9 . .
C13 C8 C9 118.1(4) . .
C13 C8 C7A 146.8(14) . .
C9 C8 C7A 95.1(13) . .
C13 C8 C7 117.4(4) . .
C9 C8 C7 124.5(4) . .
C10 C9 C8 120.5(5) . .
C10 C9 H9 119.7 . .
C8 C9 H9 119.7 . .
C11 C10 C9 120.5(5) . .
C11 C10 H10 119.7 . .
C9 C10 H10 119.7 . .
C10 C11 C12 119.9(4) . .
C10 C11 H11 120.0 . .
C12 C11 H11 120.0 . .
C11 C12 C13 120.1(5) . .
C11 C12 H12 120.0 . .
C13 C12 H12 120.0 . .
C8 C13 C12 120.9(5) . .
C8 C13 H13 119.6 . .
C12 C13 H13 119.6 . .
C7 C6 C3 125.6(4) . .
C7 C6 H6 117.2 . .
C3 C6 H6 117.2 . .
C6 C7 C8 125.7(4) . .
C6 C7 H7 117.1 . .
C8 C7 H7 117.1 . .
C7A C6A C3 123.6(15) . .
C7A C6A H6A 118.2 . .
C3 C6A H6A 118.2 . .
C6A C7A C8 128.1(17) . .
C6A C7A H7A 116.0 . .
C8 C7A H7A 116.0 . .

loop_
_geom_bond_atom_site_label_1
_geom_bond_atom_site_label_2
_geom_bond_distance
_geom_bond_site_symmetry_2
I1 C15 2.105(4) .
Cl1 C14 1.731(4) .
Cl2 C16 1.733(4) .
C14 C15 1.394(6) .
C14 C16 1.389(5) 2_567
C15 C16 1.391(5) .
N1 C1 1.311(6) .
N1 C5 1.330(6) .
C1 C2 1.374(6) .
C1 H1 0.9400 .
C2 C3 1.387(6) .
C2 H2 0.9400 .
C3 C4 1.381(6) .
C3 C6 1.478(4) .
C3 C6A 1.478(4) .
C4 C5 1.377(6) .
C4 H4 0.9400 .
C5 H5 0.9400 .
C8 C13 1.380(7) .
C8 C9 1.393(6) .
C8 C7A 1.478(4) .
C8 C7 1.478(4) .
C9 C10 1.379(6) .
C9 H9 0.9400 .
C10 C11 1.361(7) .
C10 H10 0.9400 .
C11 C12 1.370(7) .
C11 H11 0.9400 .
C12 C13 1.383(6) .
C12 H12 0.9400 .
C13 H13 0.9400 .
C6 C7 1.315(6) .
C6 H6 0.9400 .
C7 H7 0.9400 .
C6A C7A 1.315(19) .
C6A H6A 0.9400 .
C7A H7A 0.9400 .

loop_
_geom_hbond_atom_site_label_D
_geom_hbond_atom_site_label_H
_geom_hbond_atom_site_label_A
_geom_hbond_distance_DH
_geom_hbond_distance_HA
_geom_hbond_distance_DA
_geom_hbond_angle_DHA
_geom_hbond_site_symmetry_A
_geom_hbond_publ_flag
C1 H1 Cl2 0.94 2.93 3.839(5) 161.8 1_565 yes

loop_
_geom_torsion_atom_site_label_1
_geom_torsion_atom_site_label_2
_geom_torsion_atom_site_label_3
_geom_torsion_atom_site_label_4
_geom_torsion
_geom_torsion_site_symmetry_1
_geom_torsion_site_symmetry_4
C16 C14 C15 C16 -0.8(7) 2_567 .
Cl1 C14 C15 C16 178.7(3) . .
C16 C14 C15 I1 177.3(3) 2_567 .
Cl1 C14 C15 I1 -3.2(5) . .
C14 C15 C16 C14 0.8(7) . 2_567
I1 C15 C16 C14 -177.3(3) . 2_567
C14 C15 C16 Cl2 179.8(3) . .
I1 C15 C16 Cl2 1.8(5) . .
C5 N1 C1 C2 -0.2(7) . .
N1 C1 C2 C3 0.5(8) . .
C1 C2 C3 C4 -0.6(7) . .
C1 C2 C3 C6 -179.9(4) . .
C1 C2 C3 C6A 171(4) . .
C2 C3 C4 C5 0.5(7) . .
C6 C3 C4 C5 179.7(4) . .
C6A C3 C4 C5 -175.3(17) . .
C1 N1 C5 C4 0.1(7) . .
C3 C4 C5 N1 -0.2(8) . .
C13 C8 C9 C10 0.8(7) . .
C7A C8 C9 C10 178.8(19) . .
C7 C8 C9 C10 -177.7(4) . .
C8 C9 C10 C11 -0.2(8) . .
C9 C10 C11 C12 -0.9(8) . .
C10 C11 C12 C13 1.3(8) . .
C9 C8 C13 C12 -0.4(7) . .
C7A C8 C13 C12 -177(3) . .
C7 C8 C13 C12 178.2(4) . .
C11 C12 C13 C8 -0.7(8) . .
C4 C3 C6 C7 9.3(8) . .
C2 C3 C6 C7 -171.5(5) . .
C3 C6 C7 C8 178.9(4) . .
C13 C8 C7 C6 177.9(5) . .
C9 C8 C7 C6 -3.7(8) . .
C4 C3 C6A C7A -171(4) . .
C2 C3 C6A C7A 17(7) . .
C3 C6A C7A C8 -177(3) . .
C13 C8 C7A C6A -10(7) . .
C9 C8 C7A C6A 173(5) . .
